data_7125254
loop_
_publ_author_name
'Yellol, Jyoti'
'P\'erez, Sergio A'
'Yellol, Gorakh'
'Zajac, Juraj'
'Donaire, Antonio'
'Vigueras, Gloria'
'Novohradsky, Vojtech'
'Janiak, Christoph'
'Brabec, Viktor'
'Ruiz, Jos\'e'

_publ_section_title
;
 Highly potent extranuclear-targeted luminescent iridium(iii) antitumor
 agents containing benzimidazole-based ligands with a handle for
 functionalization.
;
_journal_issue 98
_journal_name_full 'Chemical communications (Cambridge, England)'
_journal_page_first 14165
_journal_page_last 14168
_journal_paper_doi 10.1039/c6cc07909a
_journal_volume 52
_journal_year 2016
_chemical_formula_moiety 'C44 H37 Ir N7 O2, F6 P, 3(C H2 Cl2)'
_chemical_formula_sum 'C47 H43 Cl6 F6 Ir N7 O2 P'
_chemical_formula_weight 1287.75
_chemical_name_systematic
'bis(2-phenyl-1H-benzo[d]imidazole-\k^2^N,C)-{methyl 1-butyl-2-(pyridin-2-yl)-1H-benzo[d]imidazole-5-carboxylate-\k^2^N,N'}iridium(III) hexafluorophosphate tris(dichloromethane) solvate'
_space_group_crystal_system orthorhombic
_space_group_IT_number 61
_space_group_name_Hall '-P 2ac 2ab'
_space_group_name_H-M_alt 'P b c a'
_atom_sites_solution_hydrogens mixed
_audit_creation_method SHELXL-2014
_audit_update_record
;
2016-06-06 deposited with the CCDC.
2016-11-11 downloaded from the CCDC.
;
_cell_angle_alpha 90
_cell_angle_beta 90
_cell_angle_gamma 90
_cell_formula_units_Z 8
_cell_length_a 22.1254(11)
_cell_length_b 16.4448(9)
_cell_length_c 28.2843(15)
_cell_measurement_reflns_used 9634
_cell_measurement_temperature 100(2)
_cell_measurement_theta_max 28.33
_cell_measurement_theta_min 2.47
_cell_volume 10291.2(9)
_computing_cell_refinement 'Bruker SAINT'
_computing_data_collection 'Bruker SMART'
_computing_data_reduction 'Bruker SAINT'
_computing_molecular_graphics 'DIAMOND 3.2 (Crystal Impact, 2009)'
_computing_structure_refinement 'SHELXL2014 (Sheldrick, 2008)'
_computing_structure_solution 'SHELXL2014 (Sheldrick, 2008)'
_diffrn_ambient_temperature 100(2)
_diffrn_measured_fraction_theta_full 0.999
_diffrn_measured_fraction_theta_max 0.999
_diffrn_measurement_device_type 'Bruker D8 Quest CCD'
_diffrn_measurement_method '\w and \f scans'
_diffrn_radiation_type MoK\a
_diffrn_radiation_wavelength 0.71073
_diffrn_reflns_av_R_equivalents 0.0751
_diffrn_reflns_av_unetI/netI 0.0218
_diffrn_reflns_Laue_measured_fraction_full 0.999
_diffrn_reflns_Laue_measured_fraction_max 0.999
_diffrn_reflns_limit_h_max 27
_diffrn_reflns_limit_h_min -27
_diffrn_reflns_limit_k_max 19
_diffrn_reflns_limit_k_min -20
_diffrn_reflns_limit_l_max 35
_diffrn_reflns_limit_l_min -35
_diffrn_reflns_number 230408
_diffrn_reflns_point_group_measured_fraction_full 0.999
_diffrn_reflns_point_group_measured_fraction_max 0.999
_diffrn_reflns_theta_full 25.242
_diffrn_reflns_theta_max 26.350
_diffrn_reflns_theta_min 2.111
_diffrn_source 'fine-focus sealed tube'
_exptl_absorpt_coefficient_mu 3.005
_exptl_absorpt_correction_T_max 0.7457
_exptl_absorpt_correction_T_min 0.5547
_exptl_absorpt_correction_type multi-scan
_exptl_absorpt_process_details '(<i>SADABS</i>; Sheldrick, 1996)'
_exptl_crystal_colour orange
_exptl_crystal_density_diffrn 1.662
_exptl_crystal_description prism
_exptl_crystal_F_000 5104
_exptl_crystal_recrystallization_method 'Re-crystallisation from solvent'
_exptl_crystal_size_max 0.270
_exptl_crystal_size_mid 0.110
_exptl_crystal_size_min 0.034
_platon_squeeze_details
;
;
_refine_diff_density_max 2.309
_refine_diff_density_min -3.618
_refine_diff_density_rms 0.159
_refine_ls_extinction_method none
_refine_ls_goodness_of_fit_ref 1.145
_refine_ls_hydrogen_treatment mixed
_refine_ls_matrix_type full
_refine_ls_number_parameters 639
_refine_ls_number_reflns 10495
_refine_ls_number_restraints 0
_refine_ls_restrained_S_all 1.145
_refine_ls_R_factor_all 0.0700
_refine_ls_R_factor_gt 0.0621
_refine_ls_shift/su_max 0.001
_refine_ls_shift/su_mean 0.000
_refine_ls_structure_factor_coef Fsqd
_refine_ls_weighting_details 'w=1/[\s^2^(Fo^2^)+(0.0163P)^2^+179.5196P] where P=(Fo^2^+2Fc^2^)/3'
_refine_ls_weighting_scheme calc
_refine_ls_wR_factor_gt 0.1235
_refine_ls_wR_factor_ref 0.1272
_reflns_Friedel_coverage 0.000
_reflns_number_gt 9542
_reflns_number_total 10495
_reflns_threshold_expression 'I > 2\s(I)'
_cod_data_source_file c6cc07909a2.cif
_cod_data_source_block gy215-sr
_cod_database_code 7125254
_shelx_space_group_comment
;
The symmetry employed for this shelxl refinement is uniquely defined
by the following loop, which should always be used as a source of
symmetry information in preference to the above space-group names.
They are only intended as comments.
;
_shelx_estimated_absorpt_t_min 0.498
_shelx_estimated_absorpt_t_max 0.905
_shelxl_version_number 2014-3
_solvent_exptl_crystal_recrystallization_method 'methylene chloride, hexane'

loop_
_space_group_symop_operation_xyz
'x, y, z'
'-x+1/2, -y, z+1/2'
'-x, y+1/2, -z+1/2'
'x+1/2, -y+1/2, -z'
'-x, -y, -z'
'x-1/2, y, -z-1/2'
'x, -y-1/2, z-1/2'
'-x-1/2, y-1/2, z'

loop_
_atom_site_label
_atom_site_type_symbol
_atom_site_fract_x
_atom_site_fract_y
_atom_site_fract_z
_atom_site_U_iso_or_equiv
_atom_site_adp_type
_atom_site_occupancy
_atom_site_site_symmetry_order
_atom_site_calc_flag
_atom_site_refinement_flags_posn
_atom_site_refinement_flags_adp
Ir Ir 0.45436(2) 0.40610(2) 0.18904(2) 0.01467(8) Uani 1 1 d . .
N1 N 0.3842(2) 0.4367(3) 0.2330(2) 0.0160(12) Uani 1 1 d . .
N2 N 0.3495(3) 0.4548(4) 0.3052(2) 0.0222(13) Uani 1 1 d . .
H2 H 0.348(4) 0.457(6) 0.333(3) 0.033 Uiso 1 1 d . U
N3 N 0.5270(3) 0.3600(3) 0.1525(2) 0.0181(12) Uani 1 1 d . .
N4 N 0.5760(3) 0.2531(4) 0.1251(2) 0.0220(13) Uani 1 1 d . .
H4 H 0.581(4) 0.206(6) 0.117(3) 0.033 Uiso 1 1 d . U
N5 N 0.4126(3) 0.4414(4) 0.1248(2) 0.0193(12) Uani 1 1 d . .
N6 N 0.3836(3) 0.5377(4) 0.0741(2) 0.0296(15) Uani 1 1 d . .
N7 N 0.4752(2) 0.5332(3) 0.1827(2) 0.0172(12) Uani 1 1 d . .
C1 C 0.3230(3) 0.4542(4) 0.2294(3) 0.0196(15) Uani 1 1 d . .
C2 C 0.2844(3) 0.4597(4) 0.1908(3) 0.0224(15) Uani 1 1 d . .
H2A H 0.2988 0.4524 0.1595 0.027 Uiso 1 1 calc R U
C3 C 0.2239(3) 0.4762(5) 0.1998(3) 0.0293(18) Uani 1 1 d . .
H3 H 0.1964 0.4800 0.1741 0.035 Uiso 1 1 calc R U
C4 C 0.2031(3) 0.4874(4) 0.2453(3) 0.0281(17) Uani 1 1 d . .
H4A H 0.1614 0.4988 0.2499 0.034 Uiso 1 1 calc R U
C5 C 0.2404(3) 0.4827(4) 0.2845(3) 0.0254(17) Uani 1 1 d . .
H5 H 0.2256 0.4905 0.3157 0.030 Uiso 1 1 calc R U
C6 C 0.3010(3) 0.4657(4) 0.2754(3) 0.0217(15) Uani 1 1 d . .
C7 C 0.3984(3) 0.4375(4) 0.2785(3) 0.0180(14) Uani 1 1 d . .
C8 C 0.4598(3) 0.4177(4) 0.2919(3) 0.0183(14) Uani 1 1 d . .
C9 C 0.4949(3) 0.3929(4) 0.2527(3) 0.0161(14) Uani 1 1 d . .
C10 C 0.5544(3) 0.3716(5) 0.2622(3) 0.0232(15) Uani 1 1 d . .
H10 H 0.5801 0.3554 0.2370 0.028 Uiso 1 1 calc R U
C11 C 0.5773(3) 0.3737(4) 0.3080(3) 0.0260(16) Uani 1 1 d . .
H11 H 0.6175 0.3559 0.3137 0.031 Uiso 1 1 calc R U
C12 C 0.5422(4) 0.4014(5) 0.3458(3) 0.0276(16) Uani 1 1 d . .
H12 H 0.5592 0.4061 0.3765 0.033 Uiso 1 1 calc R U
C13 C 0.4833(3) 0.4216(5) 0.3380(3) 0.0242(16) Uani 1 1 d . .
H13 H 0.4583 0.4382 0.3635 0.029 Uiso 1 1 calc R U
C14 C 0.5795(3) 0.3880(4) 0.1315(2) 0.0172(14) Uani 1 1 d . .
C15 C 0.6027(3) 0.4652(5) 0.1258(3) 0.0226(15) Uani 1 1 d . .
H15 H 0.5820 0.5115 0.1376 0.027 Uiso 1 1 calc R U
C16 C 0.6573(4) 0.4730(5) 0.1022(3) 0.0275(17) Uani 1 1 d . .
H16 H 0.6740 0.5257 0.0977 0.033 Uiso 1 1 calc R U
C17 C 0.6886(3) 0.4051(5) 0.0849(3) 0.0269(16) Uani 1 1 d . .
H17 H 0.7261 0.4126 0.0692 0.032 Uiso 1 1 calc R U
C18 C 0.6658(3) 0.3275(5) 0.0901(3) 0.0277(17) Uani 1 1 d . .
H18 H 0.6864 0.2813 0.0781 0.033 Uiso 1 1 calc R U
C19 C 0.6107(3) 0.3204(4) 0.1140(3) 0.0209(15) Uani 1 1 d . .
C20 C 0.5265(3) 0.2790(4) 0.1478(3) 0.0194(14) Uani 1 1 d . .
C21 C 0.4748(3) 0.2349(4) 0.1660(3) 0.0182(14) Uani 1 1 d . .
C22 C 0.4320(3) 0.2875(4) 0.1883(2) 0.0175(13) Uani 1 1 d . .
C23 C 0.3792(3) 0.2497(4) 0.2047(3) 0.0202(15) Uani 1 1 d . .
H23 H 0.3495 0.2817 0.2204 0.024 Uiso 1 1 calc R U
C24 C 0.3690(3) 0.1677(4) 0.1989(3) 0.0243(16) Uani 1 1 d . .
H24 H 0.3320 0.1448 0.2096 0.029 Uiso 1 1 calc R U
C25 C 0.4118(4) 0.1178(4) 0.1776(3) 0.0257(17) Uani 1 1 d . .
H25 H 0.4046 0.0611 0.1745 0.031 Uiso 1 1 calc R U
C26 C 0.4656(3) 0.1516(4) 0.1609(3) 0.0211(15) Uani 1 1 d . .
H26 H 0.4953 0.1184 0.1463 0.025 Uiso 1 1 calc R U
C27 C 0.3783(3) 0.4046(5) 0.0895(3) 0.0217(15) Uani 1 1 d . .
C28 C 0.3627(3) 0.3236(5) 0.0826(3) 0.0246(16) Uani 1 1 d . .
H28 H 0.3762 0.2820 0.1034 0.030 Uiso 1 1 calc R U
C29 C 0.3267(4) 0.3067(5) 0.0441(3) 0.0272(17) Uani 1 1 d . .
C30 C 0.3067(4) 0.3678(6) 0.0131(3) 0.037(2) Uani 1 1 d . .
H30 H 0.2814 0.3536 -0.0128 0.044 Uiso 1 1 calc R U
C31 C 0.3230(4) 0.4475(6) 0.0193(3) 0.036(2) Uani 1 1 d . .
H31 H 0.3100 0.4889 -0.0018 0.044 Uiso 1 1 calc R U
C32 C 0.3595(4) 0.4648(5) 0.0582(3) 0.0295(17) Uani 1 1 d . .
C33 C 0.4161(3) 0.5201(4) 0.1142(3) 0.0218(15) Uani 1 1 d . .
C34 C 0.4516(3) 0.5737(4) 0.1451(3) 0.0205(15) Uani 1 1 d . .
C35 C 0.5084(3) 0.5738(4) 0.2140(3) 0.0197(15) Uani 1 1 d . .
H35 H 0.5244 0.5454 0.2404 0.024 Uiso 1 1 calc R U
C36 C 0.5207(4) 0.6568(5) 0.2094(3) 0.0263(17) Uani 1 1 d . .
H36 H 0.5442 0.6846 0.2324 0.032 Uiso 1 1 calc R U
C37 C 0.4979(4) 0.6968(5) 0.1709(3) 0.0289(18) Uani 1 1 d . .
H37 H 0.5062 0.7530 0.1666 0.035 Uiso 1 1 calc R U
C38 C 0.4629(4) 0.6557(5) 0.1386(3) 0.0299(18) Uani 1 1 d . .
H38 H 0.4466 0.6835 0.1120 0.036 Uiso 1 1 calc R U
C39 C 0.3796(5) 0.6157(5) 0.0486(3) 0.040(2) Uani 1 1 d . .
H39A H 0.3737 0.6607 0.0714 0.048 Uiso 1 1 calc R U
H39B H 0.3447 0.6148 0.0267 0.048 Uiso 1 1 calc R U
C40 C 0.4405(6) 0.6293(7) 0.0198(4) 0.061(3) Uani 1 1 d . .
H40A H 0.4755 0.6144 0.0398 0.074 Uiso 1 1 calc R U
H40B H 0.4407 0.5936 -0.0084 0.074 Uiso 1 1 calc R U
C41 C 0.4463(7) 0.7182(9) 0.0043(5) 0.083(4) Uani 1 1 d . .
H41A H 0.4108 0.7337 -0.0150 0.100 Uiso 1 1 calc R U
H41B H 0.4474 0.7538 0.0325 0.100 Uiso 1 1 calc R U
C42 C 0.5039(6) 0.7297(15) -0.0246(5) 0.124(8) Uani 1 1 d . .
H42A H 0.5120 0.7880 -0.0284 0.185 Uiso 1 1 calc R U
H42B H 0.4988 0.7046 -0.0558 0.185 Uiso 1 1 calc R U
H42C H 0.5379 0.7041 -0.0081 0.185 Uiso 1 1 calc R U
C43 C 0.3067(4) 0.2204(6) 0.0341(3) 0.037(2) Uani 1 1 d . .
C44 C 0.3117(6) 0.0828(6) 0.0603(5) 0.071(4) Uani 1 1 d . .
H44A H 0.3257 0.0515 0.0877 0.106 Uiso 1 1 calc R U
H44B H 0.3318 0.0628 0.0317 0.106 Uiso 1 1 calc R U
H44C H 0.2679 0.0764 0.0569 0.106 Uiso 1 1 calc R U
O1 O 0.2772(3) 0.2004(4) 0.0005(2) 0.0493(18) Uani 1 1 d . .
O2 O 0.3263(4) 0.1693(4) 0.0672(3) 0.0524(19) Uani 1 1 d . .
P P 0.65419(10) 0.05754(13) 0.07261(8) 0.0292(5) Uani 1 1 d . .
F1 F 0.6583(5) -0.0306(4) 0.0948(3) 0.119(4) Uani 1 1 d . .
F2 F 0.7032(4) 0.0871(8) 0.1072(4) 0.146(5) Uani 1 1 d . .
F3 F 0.6046(4) 0.0254(7) 0.0388(4) 0.119(4) Uani 1 1 d . .
F4 F 0.6470(5) 0.1442(4) 0.0513(3) 0.100(3) Uani 1 1 d . .
F5 F 0.7037(3) 0.0336(4) 0.0353(2) 0.0601(17) Uani 1 1 d . .
F6 F 0.6056(3) 0.0800(3) 0.1128(2) 0.0624(19) Uani 1 1 d . .
C45 C 0.1901(4) 0.1786(5) 0.2841(4) 0.042(2) Uani 1 1 d . .
H45A H 0.1964 0.1628 0.3176 0.051 Uiso 1 1 calc R U
H45B H 0.2186 0.1466 0.2645 0.051 Uiso 1 1 calc R U
Cl1 Cl 0.11552(10) 0.15496(13) 0.26745(8) 0.0374(5) Uani 1 1 d . .
Cl2 Cl 0.20634(11) 0.28248(15) 0.27759(10) 0.0492(6) Uani 1 1 d . .
C46 C 0.6692(8) 0.7569(13) 0.1088(6) 0.127(8) Uani 1 1 d . .
H46A H 0.7016 0.7350 0.0883 0.153 Uiso 1 1 calc R U
H46B H 0.6795 0.8139 0.1166 0.153 Uiso 1 1 calc R U
Cl3 Cl 0.6659(2) 0.7028(6) 0.1582(2) 0.192(4) Uani 1 1 d . .
Cl4 Cl 0.6019(3) 0.7548(7) 0.0786(2) 0.223(5) Uani 1 1 d . .
C47 C 0.2279(5) 0.2654(6) 0.1476(4) 0.048(2) Uani 1 1 d . .
H47A H 0.2214 0.2964 0.1771 0.058 Uiso 1 1 calc R U
H47B H 0.2716 0.2672 0.1402 0.058 Uiso 1 1 calc R U
Cl5 Cl 0.18769(11) 0.31217(16) 0.10153(9) 0.0492(6) Uani 1 1 d . .
Cl6 Cl 0.20591(13) 0.16307(16) 0.15667(10) 0.0538(6) Uani 1 1 d . .

loop_
_atom_site_aniso_label
_atom_site_aniso_U_11
_atom_site_aniso_U_22
_atom_site_aniso_U_33
_atom_site_aniso_U_23
_atom_site_aniso_U_13
_atom_site_aniso_U_12
Ir 0.01124(12) 0.01152(12) 0.02126(13) -0.00117(11) -0.00125(10) 0.00064(10)
N1 0.013(3) 0.011(3) 0.024(3) -0.001(2) -0.003(2) 0.004(2)
N2 0.020(3) 0.021(3) 0.025(3) -0.005(3) 0.003(3) 0.002(2)
N3 0.012(3) 0.013(3) 0.029(3) -0.003(2) 0.003(2) -0.002(2)
N4 0.021(3) 0.014(3) 0.031(3) 0.001(3) 0.010(3) 0.004(3)
N5 0.019(3) 0.016(3) 0.024(3) 0.000(2) -0.001(2) -0.001(2)
N6 0.038(4) 0.024(3) 0.027(3) 0.005(3) -0.010(3) -0.002(3)
N7 0.013(3) 0.014(3) 0.024(3) -0.003(2) 0.004(2) -0.001(2)
C1 0.015(3) 0.010(3) 0.034(4) -0.001(3) 0.005(3) 0.000(3)
C2 0.021(4) 0.016(3) 0.031(4) 0.000(3) -0.002(3) 0.003(3)
C3 0.015(3) 0.029(4) 0.044(5) 0.003(4) -0.008(3) 0.002(3)
C4 0.016(3) 0.018(4) 0.050(5) 0.003(4) 0.006(3) 0.005(3)
C5 0.020(4) 0.013(3) 0.044(5) 0.000(3) 0.009(3) 0.003(3)
C6 0.017(3) 0.016(3) 0.033(4) 0.002(3) 0.001(3) 0.000(3)
C7 0.019(3) 0.010(3) 0.025(4) -0.003(3) 0.003(3) 0.001(3)
C8 0.016(3) 0.011(3) 0.028(4) -0.002(3) -0.001(3) 0.002(3)
C9 0.016(3) 0.007(3) 0.026(3) 0.001(3) -0.002(3) -0.003(2)
C10 0.016(4) 0.025(4) 0.028(4) 0.000(3) -0.001(3) 0.002(3)
C11 0.021(4) 0.018(3) 0.039(4) 0.001(3) -0.009(3) 0.003(3)
C12 0.032(4) 0.025(4) 0.025(4) -0.007(3) -0.012(3) 0.001(4)
C13 0.025(4) 0.025(4) 0.023(4) -0.004(3) -0.002(3) 0.003(3)
C14 0.015(3) 0.018(4) 0.019(3) 0.000(3) 0.001(3) 0.000(3)
C15 0.017(3) 0.022(4) 0.029(4) 0.003(3) -0.001(3) -0.002(3)
C16 0.026(4) 0.029(4) 0.027(4) 0.002(3) 0.001(3) -0.011(3)
C17 0.015(3) 0.039(4) 0.026(4) 0.001(4) 0.006(3) -0.004(3)
C18 0.015(3) 0.033(4) 0.036(4) 0.002(4) 0.008(3) 0.005(3)
C19 0.021(4) 0.016(3) 0.026(4) 0.003(3) 0.003(3) 0.000(3)
C20 0.015(3) 0.020(3) 0.023(4) 0.001(3) 0.001(3) -0.001(3)
C21 0.015(3) 0.017(3) 0.023(4) 0.003(3) 0.002(3) -0.002(3)
C22 0.020(3) 0.013(3) 0.020(3) 0.002(3) -0.004(3) 0.001(3)
C23 0.014(3) 0.014(3) 0.033(4) 0.002(3) -0.001(3) 0.002(3)
C24 0.018(3) 0.019(4) 0.036(4) 0.003(3) 0.000(3) -0.007(3)
C25 0.030(4) 0.011(3) 0.036(4) 0.003(3) 0.000(3) 0.000(3)
C26 0.019(4) 0.015(3) 0.029(4) -0.004(3) 0.003(3) 0.002(3)
C27 0.018(3) 0.022(4) 0.025(4) 0.000(3) -0.004(3) -0.001(3)
C28 0.023(4) 0.023(4) 0.028(4) -0.006(3) -0.004(3) 0.000(3)
C29 0.029(4) 0.019(4) 0.033(4) -0.005(3) -0.004(3) 0.000(3)
C30 0.037(5) 0.045(5) 0.030(4) -0.004(4) -0.016(4) -0.001(4)
C31 0.040(5) 0.036(5) 0.033(5) 0.005(4) -0.017(4) -0.002(4)
C32 0.032(4) 0.025(4) 0.032(4) -0.001(3) -0.006(4) -0.003(3)
C33 0.023(4) 0.020(4) 0.023(4) 0.001(3) 0.000(3) 0.000(3)
C34 0.021(3) 0.014(3) 0.026(4) -0.001(3) 0.002(3) 0.000(3)
C35 0.018(3) 0.012(3) 0.029(4) -0.002(3) -0.005(3) -0.002(3)
C36 0.024(4) 0.022(4) 0.033(4) -0.010(3) 0.001(3) -0.003(3)
C37 0.035(4) 0.015(4) 0.036(4) -0.001(3) 0.001(4) -0.007(3)
C38 0.035(5) 0.024(4) 0.031(4) 0.005(3) -0.001(4) -0.001(3)
C39 0.062(6) 0.020(4) 0.038(5) 0.014(4) -0.017(4) -0.006(4)
C40 0.073(8) 0.060(7) 0.051(6) 0.023(6) 0.005(6) -0.004(6)
C41 0.085(10) 0.098(11) 0.066(8) 0.020(8) 0.008(7) -0.009(9)
C42 0.047(8) 0.26(3) 0.066(9) 0.005(13) 0.003(7) 0.008(12)
C43 0.034(5) 0.036(5) 0.040(5) -0.011(4) -0.005(4) -0.006(4)
C44 0.104(10) 0.024(5) 0.084(9) -0.014(5) -0.022(8) -0.021(6)
O1 0.052(4) 0.044(4) 0.051(4) -0.022(3) -0.019(3) -0.004(3)
O2 0.083(5) 0.019(3) 0.056(4) -0.009(3) -0.025(4) -0.018(3)
P 0.0316(11) 0.0261(10) 0.0297(11) -0.0011(9) 0.0080(9) 0.0087(9)
F1 0.235(11) 0.058(4) 0.064(5) 0.028(4) 0.080(6) 0.082(6)
F2 0.059(5) 0.247(13) 0.132(8) -0.127(9) -0.032(5) 0.022(7)
F3 0.065(5) 0.146(9) 0.146(8) -0.072(7) -0.019(5) -0.017(6)
F4 0.179(9) 0.038(4) 0.083(5) 0.026(4) 0.072(6) 0.039(5)
F5 0.064(4) 0.057(4) 0.060(4) -0.012(3) 0.035(3) 0.007(3)
F6 0.084(5) 0.026(3) 0.076(4) 0.006(3) 0.054(4) 0.020(3)
C45 0.032(5) 0.028(5) 0.066(7) 0.008(4) -0.005(5) -0.001(4)
Cl1 0.0295(10) 0.0314(11) 0.0512(13) -0.0013(10) -0.0024(9) -0.0011(9)
Cl2 0.0446(13) 0.0330(12) 0.0702(17) 0.0053(12) -0.0037(12) -0.0050(10)
C46 0.124(15) 0.170(19) 0.087(12) -0.049(12) 0.052(11) -0.084(14)
Cl3 0.052(2) 0.411(13) 0.114(4) 0.018(6) -0.007(3) -0.016(5)
Cl4 0.085(3) 0.480(15) 0.105(4) 0.057(7) 0.035(3) 0.015(6)
C47 0.040(5) 0.037(5) 0.068(7) 0.001(5) 0.003(5) 0.000(4)
Cl5 0.0406(13) 0.0516(14) 0.0555(15) 0.0078(12) 0.0053(11) 0.0074(11)
Cl6 0.0536(15) 0.0437(14) 0.0641(16) 0.0075(13) -0.0023(13) -0.0052(12)

loop_
_atom_type_symbol
_atom_type_description
_atom_type_scat_dispersion_real
_atom_type_scat_dispersion_imag
_atom_type_scat_source
C C 0.0033 0.0016 'International Tables Vol C Tables 4.2.6.8 and 6.1.1.4'
H H 0.0000 0.0000 'International Tables Vol C Tables 4.2.6.8 and 6.1.1.4'
N N 0.0061 0.0033 'International Tables Vol C Tables 4.2.6.8 and 6.1.1.4'
O O 0.0106 0.0060 'International Tables Vol C Tables 4.2.6.8 and 6.1.1.4'
F F 0.0171 0.0103 'International Tables Vol C Tables 4.2.6.8 and 6.1.1.4'
P P 0.1023 0.0942 'International Tables Vol C Tables 4.2.6.8 and 6.1.1.4'
Cl Cl 0.1484 0.1585 'International Tables Vol C Tables 4.2.6.8 and 6.1.1.4'
Ir Ir -1.4442 7.9887 'International Tables Vol C Tables 4.2.6.8 and 6.1.1.4'

loop_
_geom_angle_atom_site_label_1
_geom_angle_atom_site_label_2
_geom_angle_atom_site_label_3
_geom_angle
C22 Ir C9 90.8(3)
C22 Ir N1 93.3(3)
C9 Ir N1 79.7(2)
C22 Ir N3 80.2(3)
C9 Ir N3 93.5(3)
N1 Ir N3 170.6(2)
C22 Ir N5 98.6(2)
C9 Ir N5 170.2(2)
N1 Ir N5 97.1(2)
N3 Ir N5 90.6(2)
C22 Ir N7 174.3(3)
C9 Ir N7 94.8(2)
N1 Ir N7 88.6(2)
N3 Ir N7 98.6(2)
N5 Ir N7 75.8(2)
C7 N1 C1 107.5(6)
C7 N1 Ir 114.4(4)
C1 N1 Ir 138.1(5)
C7 N2 C6 108.1(6)
C7 N2 H2 127(7)
C6 N2 H2 125(7)
C20 N3 C14 107.2(6)
C20 N3 Ir 114.3(5)
C14 N3 Ir 138.5(5)
C20 N4 C19 108.0(6)
C20 N4 H4 124(6)
C19 N4 H4 128(6)
C33 N5 C27 107.1(6)
C33 N5 Ir 115.7(5)
C27 N5 Ir 137.1(5)
C33 N6 C32 106.7(6)
C33 N6 C39 128.3(7)
C32 N6 C39 124.7(7)
C35 N7 C34 119.1(6)
C35 N7 Ir 123.5(5)
C34 N7 Ir 117.4(4)
C2 C1 N1 132.2(7)
C2 C1 C6 120.5(7)
N1 C1 C6 107.3(6)
C3 C2 C1 117.5(7)
C3 C2 H2A 121.2
C1 C2 H2A 121.2
C4 C3 C2 121.2(8)
C4 C3 H3 119.4
C2 C3 H3 119.4
C3 C4 C5 122.7(7)
C3 C4 H4A 118.6
C5 C4 H4A 118.6
C4 C5 C6 115.8(7)
C4 C5 H5 122.1
C6 C5 H5 122.1
N2 C6 C5 131.5(7)
N2 C6 C1 106.3(6)
C5 C6 C1 122.2(7)
N1 C7 N2 110.8(6)
N1 C7 C8 118.2(6)
N2 C7 C8 130.9(7)
C13 C8 C9 122.5(6)
C13 C8 C7 125.4(6)
C9 C8 C7 112.1(6)
C10 C9 C8 116.2(7)
C10 C9 Ir 128.3(6)
C8 C9 Ir 115.0(5)
C9 C10 C11 121.3(7)
C9 C10 H10 119.4
C11 C10 H10 119.4
C10 C11 C12 121.2(7)
C10 C11 H11 119.4
C12 C11 H11 119.4
C13 C12 C11 119.2(7)
C13 C12 H12 120.4
C11 C12 H12 120.4
C12 C13 C8 119.5(7)
C12 C13 H13 120.2
C8 C13 H13 120.2
C15 C14 N3 132.1(6)
C15 C14 C19 120.4(6)
N3 C14 C19 107.5(6)
C14 C15 C16 117.8(7)
C14 C15 H15 121.1
C16 C15 H15 121.1
C15 C16 C17 121.6(7)
C15 C16 H16 119.2
C17 C16 H16 119.2
C18 C17 C16 121.2(7)
C18 C17 H17 119.4
C16 C17 H17 119.4
C17 C18 C19 116.6(7)
C17 C18 H18 121.7
C19 C18 H18 121.7
N4 C19 C18 131.3(7)
N4 C19 C14 106.3(6)
C18 C19 C14 122.3(7)
N3 C20 N4 111.0(6)
N3 C20 C21 118.0(6)
N4 C20 C21 131.1(7)
C26 C21 C22 123.0(6)
C26 C21 C20 124.8(7)
C22 C21 C20 112.1(6)
C23 C22 C21 115.4(6)
C23 C22 Ir 129.1(5)
C21 C22 Ir 115.4(5)
C24 C23 C22 122.0(7)
C24 C23 H23 119.0
C22 C23 H23 119.0
C23 C24 C25 121.2(7)
C23 C24 H24 119.4
C25 C24 H24 119.4
C24 C25 C26 119.5(7)
C24 C25 H25 120.2
C26 C25 H25 120.2
C21 C26 C25 118.8(7)
C21 C26 H26 120.6
C25 C26 H26 120.6
C28 C27 C32 121.2(7)
C28 C27 N5 130.7(7)
C32 C27 N5 108.1(7)
C29 C28 C27 116.6(7)
C29 C28 H28 121.7
C27 C28 H28 121.7
C28 C29 C30 122.2(7)
C28 C29 C43 120.3(7)
C30 C29 C43 117.5(7)
C31 C30 C29 121.3(8)
C31 C30 H30 119.4
C29 C30 H30 119.4
C30 C31 C32 116.8(8)
C30 C31 H31 121.6
C32 C31 H31 121.6
N6 C32 C27 107.0(7)
N6 C32 C31 131.0(8)
C27 C32 C31 122.0(8)
N5 C33 N6 111.1(6)
N5 C33 C34 118.8(7)
N6 C33 C34 130.0(7)
N7 C34 C38 120.8(7)
N7 C34 C33 112.1(6)
C38 C34 C33 127.1(7)
N7 C35 C36 122.4(7)
N7 C35 H35 118.8
C36 C35 H35 118.8
C37 C36 C35 118.1(7)
C37 C36 H36 120.9
C35 C36 H36 120.9
C36 C37 C38 120.0(7)
C36 C37 H37 120.0
C38 C37 H37 120.0
C37 C38 C34 119.4(8)
C37 C38 H38 120.3
C34 C38 H38 120.3
N6 C39 C40 108.8(8)
N6 C39 H39A 109.9
C40 C39 H39A 109.9
N6 C39 H39B 109.9
C40 C39 H39B 109.9
H39A C39 H39B 108.3
C41 C40 C39 110.6(10)
C41 C40 H40A 109.5
C39 C40 H40A 109.5
C41 C40 H40B 109.5
C39 C40 H40B 109.5
H40A C40 H40B 108.1
C42 C41 C40 110.0(14)
C42 C41 H41A 109.7
C40 C41 H41A 109.7
C42 C41 H41B 109.7
C40 C41 H41B 109.7
H41A C41 H41B 108.2
C41 C42 H42A 109.5
C41 C42 H42B 109.5
H42A C42 H42B 109.5
C41 C42 H42C 109.5
H42A C42 H42C 109.5
H42B C42 H42C 109.5
O1 C43 O2 124.3(9)
O1 C43 C29 124.3(9)
O2 C43 C29 111.4(7)
O2 C44 H44A 109.5
O2 C44 H44B 109.5
H44A C44 H44B 109.5
O2 C44 H44C 109.5
H44A C44 H44C 109.5
H44B C44 H44C 109.5
C43 O2 C44 116.4(8)
F2 P F3 178.2(8)
F2 P F4 91.6(7)
F3 P F4 90.1(6)
F2 P F5 90.9(4)
F3 P F5 89.6(4)
F4 P F5 92.4(4)
F2 P F1 89.8(7)
F3 P F1 88.4(6)
F4 P F1 177.4(5)
F5 P F1 89.8(4)
F2 P F6 87.1(4)
F3 P F6 92.4(5)
F4 P F6 89.7(3)
F5 P F6 177.1(4)
F1 P F6 88.2(3)
Cl2 C45 Cl1 112.2(5)
Cl2 C45 H45A 109.2
Cl1 C45 H45A 109.2
Cl2 C45 H45B 109.2
Cl1 C45 H45B 109.2
H45A C45 H45B 107.9
Cl3 C46 Cl4 111.8(9)
Cl3 C46 H46A 109.3
Cl4 C46 H46A 109.3
Cl3 C46 H46B 109.3
Cl4 C46 H46B 109.3
H46A C46 H46B 107.9
Cl5 C47 Cl6 112.6(6)
Cl5 C47 H47A 109.1
Cl6 C47 H47A 109.1
Cl5 C47 H47B 109.1
Cl6 C47 H47B 109.1
H47A C47 H47B 107.8

loop_
_geom_bond_atom_site_label_1
_geom_bond_atom_site_label_2
_geom_bond_distance
Ir C22 2.012(7)
Ir C9 2.023(7)
Ir N1 2.051(6)
Ir N3 2.055(6)
Ir N5 2.119(6)
Ir N7 2.149(6)
N1 C7 1.325(9)
N1 C1 1.390(9)
N2 C7 1.348(9)
N2 C6 1.377(10)
N2 H2 0.79(9)
N3 C20 1.337(9)
N3 C14 1.385(9)
N4 C20 1.341(9)
N4 C19 1.383(9)
N4 H4 0.82(9)
N5 C33 1.330(9)
N5 C27 1.392(9)
N6 C33 1.374(10)
N6 C32 1.388(10)
N6 C39 1.473(10)
N7 C35 1.330(9)
N7 C34 1.359(9)
C1 C2 1.388(10)
C1 C6 1.401(10)
C2 C3 1.387(10)
C2 H2A 0.9500
C3 C4 1.379(12)
C3 H3 0.9500
C4 C5 1.385(12)
C4 H4A 0.9500
C5 C6 1.394(10)
C5 H5 0.9500
C7 C8 1.447(10)
C8 C13 1.405(10)
C8 C9 1.414(10)
C9 C10 1.390(10)
C10 C11 1.390(11)
C10 H10 0.9500
C11 C12 1.396(11)
C11 H11 0.9500
C12 C13 1.364(11)
C12 H12 0.9500
C13 H13 0.9500
C14 C15 1.378(10)
C14 C19 1.400(10)
C15 C16 1.385(10)
C15 H15 0.9500
C16 C17 1.402(11)
C16 H16 0.9500
C17 C18 1.379(11)
C17 H17 0.9500
C18 C19 1.397(10)
C18 H18 0.9500
C20 C21 1.450(9)
C21 C26 1.392(10)
C21 C22 1.429(10)
C22 C23 1.404(10)
C23 C24 1.378(10)
C23 H23 0.9500
C24 C25 1.391(11)
C24 H24 0.9500
C25 C26 1.395(10)
C25 H25 0.9500
C26 H26 0.9500
C27 C28 1.390(10)
C27 C32 1.392(11)
C28 C29 1.378(11)
C28 H28 0.9500
C29 C30 1.406(12)
C29 C43 1.514(11)
C30 C31 1.370(12)
C30 H30 0.9500
C31 C32 1.393(11)
C31 H31 0.9500
C33 C34 1.468(10)
C34 C38 1.384(10)
C35 C36 1.397(10)
C35 H35 0.9500
C36 C37 1.368(12)
C36 H36 0.9500
C37 C38 1.377(11)
C37 H37 0.9500
C38 H38 0.9500
C39 C40 1.591(15)
C39 H39A 0.9900
C39 H39B 0.9900
C40 C41 1.532(18)
C40 H40A 0.9900
C40 H40B 0.9900
C41 C42 1.525(18)
C41 H41A 0.9900
C41 H41B 0.9900
C42 H42A 0.9800
C42 H42B 0.9800
C42 H42C 0.9800
C43 O1 1.200(10)
C43 O2 1.330(11)
C44 O2 1.473(10)
C44 H44A 0.9800
C44 H44B 0.9800
C44 H44C 0.9800
P F2 1.540(8)
P F3 1.549(8)
P F4 1.555(6)
P F5 1.570(6)
P F1 1.582(7)
P F6 1.609(5)
C45 Cl2 1.755(9)
C45 Cl1 1.761(9)
C45 H45A 0.9900
C45 H45B 0.9900
C46 Cl3 1.66(2)
C46 Cl4 1.72(2)
C46 H46A 0.9900
C46 H46B 0.9900
C47 Cl5 1.755(11)
C47 Cl6 1.771(10)
C47 H47A 0.9900
C47 H47B 0.9900

loop_
_geom_hbond_atom_site_label_D
_geom_hbond_atom_site_label_H
_geom_hbond_atom_site_label_A
_geom_hbond_distance_DH
_geom_hbond_distance_HA
_geom_hbond_distance_DA
_geom_hbond_angle_DHA
_geom_hbond_site_symmetry_A
N2 H2 F1 0.79(9) 2.06(9) 2.846(10) 176(10) 3_655
N4 H4 F4 0.82(9) 2.57(9) 3.167(9) 131(8) .
N4 H4 F6 0.82(9) 2.14(9) 2.941(8) 167(9) .
C18 H18 F4 0.95 2.53 3.235(11) 130.8 .
C31 H31 F5 0.95 2.56 3.075(10) 114.0 4_455
C39 H39A Cl5 0.99 2.96 3.860(10) 151.3 8_665
C39 H39A Cl6 0.99 2.99 3.677(11) 127.8 8_665
C44 H44B F5 0.98 2.59 3.330(13) 132.1 5_655
C45 H45A F2 0.99 2.47 3.433(13) 164.5 6_556
C47 H47A Cl2 0.99 2.87 3.719(12) 144.3 .

loop_
_platon_squeeze_void_nr
_platon_squeeze_void_average_x
_platon_squeeze_void_average_y
_platon_squeeze_void_average_z
_platon_squeeze_void_volume
_platon_squeeze_void_count_electrons
_platon_squeeze_void_content
1 0.500 0.000 0.000 98 19 ' '
2 1.000 0.000 0.500 98 19 ' '
3 1.000 0.500 0.000 98 19 ' '
4 0.500 0.500 0.500 98 19 ' '
